data_7003059
loop_
_publ_author_name
'Carmichael, Christopher D.'
'Fryzuk, Michael D.'

_publ_section_title
;
 Cubane and step-form structures of dilithium bis(aryloxy)phosphines
;
_journal_issue 6
_journal_name_full 'Dalton Transactions'
_journal_page_first 800
_journal_page_last 806
_journal_paper_doi 10.1039/b710506a
_journal_year 2008
_chemical_formula_moiety 'C86 H118 Li4 O8 P2'
_chemical_formula_sum 'C86 H118 Li4 O8 P2'
_chemical_formula_weight 1369.50
_chemical_name_systematic
;
?
;
_space_group_IT_number 14
_symmetry_cell_setting monoclinic
_symmetry_space_group_name_Hall '-P 2ybc'
_symmetry_space_group_name_H-M 'P 1 21/c 1'
_atom_sites_solution_hydrogens geom
_atom_sites_solution_primary direct
_atom_sites_solution_secondary difmap
_audit_creation_method SHELXL-97
_cell_angle_alpha 90.00
_cell_angle_beta 102.419(3)
_cell_angle_gamma 90.00
_cell_formula_units_Z 2
_cell_length_a 10.2530(11)
_cell_length_b 19.8120(16)
_cell_length_c 20.8950(19)
_cell_measurement_reflns_used 12229
_cell_measurement_temperature 173(2)
_cell_measurement_theta_max 26.73
_cell_measurement_theta_min 2.06
_cell_volume 4145.1(7)
_computing_cell_refinement 'd*TREK (MSC, 1997)'
_computing_data_collection 'd*TREK (MSC, 1997)'
_computing_data_reduction 'CrystalClear (Rigaku/MSC Inc., 2004)'
_computing_molecular_graphics 'ORTEP-3 for Windows (Farrugia, 1997)'
_computing_publication_material 'WinGX publication routines (Farrugia, 1999)'
_computing_structure_refinement 'SHELXL-97 (Sheldrick, 1997)'
_computing_structure_solution 'SIR97 (Altomere et al., 1999)'
_diffrn_ambient_temperature 293(2)
_diffrn_measured_fraction_theta_full 0.915
_diffrn_measured_fraction_theta_max 0.915
_diffrn_measurement_device_type 'Rigaku/ADSC CCD'
_diffrn_measurement_method 'area detector'
_diffrn_radiation_monochromator graphite
_diffrn_radiation_source 'fine-focus sealed tube'
_diffrn_radiation_type MoK\a
_diffrn_radiation_wavelength 0.71069
_diffrn_reflns_av_R_equivalents 0.0421
_diffrn_reflns_av_sigmaI/netI 0.0540
_diffrn_reflns_limit_h_max 12
_diffrn_reflns_limit_h_min -11
_diffrn_reflns_limit_k_max 25
_diffrn_reflns_limit_k_min -25
_diffrn_reflns_limit_l_max 26
_diffrn_reflns_limit_l_min -26
_diffrn_reflns_number 23709
_diffrn_reflns_theta_full 26.73
_diffrn_reflns_theta_max 26.73
_diffrn_reflns_theta_min 2.06
_diffrn_standards_decay_% 0
_diffrn_standards_number 0
_exptl_absorpt_coefficient_mu 0.104
_exptl_absorpt_correction_T_max 1.0000
_exptl_absorpt_correction_T_min 0.8924
_exptl_absorpt_correction_type multi-scan
_exptl_absorpt_process_details Semi-empirical
_exptl_crystal_colour colourless
_exptl_crystal_density_diffrn 1.097
_exptl_crystal_density_method 'not measured'
_exptl_crystal_description block
_exptl_crystal_F_000 1480
_exptl_crystal_size_max 0.30
_exptl_crystal_size_mid 0.20
_exptl_crystal_size_min 0.20
_refine_diff_density_max 0.645
_refine_diff_density_min -0.603
_refine_diff_density_rms 0.073
_refine_ls_extinction_method none
_refine_ls_goodness_of_fit_ref 1.060
_refine_ls_hydrogen_treatment mixed
_refine_ls_matrix_type full
_refine_ls_number_parameters 475
_refine_ls_number_reflns 8047
_refine_ls_number_restraints 0
_refine_ls_restrained_S_all 1.060
_refine_ls_R_factor_all 0.1013
_refine_ls_R_factor_gt 0.0765
_refine_ls_shift/su_max 0.001
_refine_ls_shift/su_mean 0.000
_refine_ls_structure_factor_coef Fsqd
_refine_ls_weighting_details 'calc w=1/[\s^2^(Fo^2^)+(0.1197P)^2^+2.4260P] where P=(Fo^2^+2Fc^2^)/3'
_refine_ls_weighting_scheme calc
_refine_ls_wR_factor_gt 0.1980
_refine_ls_wR_factor_ref 0.2212
_reflns_number_gt 6000
_reflns_number_total 8047
_reflns_threshold_expression >2sigma(I)
_cod_data_source_file b710506a.txt
_cod_data_source_block "'[[OPO]Li2(H2O)]2'"
_cod_depositor_comments
;
The following automatic conversions were performed:
'_symmetry_cell_setting' value 'Monoclinic' changed to 'monoclinic'
according to '/home/saulius/struct/CIF-dictionaries/cif_core.dic'
dictionary named 'cif_core.dic' version 2.4.1 from
2010-06-29.

'_exptl_absorpt_correction_type' value 'Multi-scan' changed
to 'multi-scan' according to
'/home/saulius/struct/CIF-dictionaries/cif_core.dic' dictionary named
'cif_core.dic' version 2.4.1 from 2010-06-29.

Automatic conversion script
Id: cif_fix_enum 1527 2010-12-29 10:47:43Z saulius 
;
_cod_original_sg_symbol_H-M P21/c
_cod_database_code 7003059

loop_
_symmetry_equiv_pos_as_xyz
'x, y, z'
'-x, y+1/2, -z+1/2'
'-x, -y, -z'
'x, -y-1/2, z-1/2'

loop_
_atom_site_label
_atom_site_type_symbol
_atom_site_fract_x
_atom_site_fract_y
_atom_site_fract_z
_atom_site_U_iso_or_equiv
_atom_site_adp_type
_atom_site_occupancy
_atom_site_symmetry_multiplicity
_atom_site_calc_flag
_atom_site_refinement_flags
_atom_site_disorder_assembly
_atom_site_disorder_group
C1 C 0.6521(2) 0.11502(12) 0.61067(11) 0.0229(5) Uani 1 1 d . . .
C2 C 0.7214(3) 0.17600(12) 0.63443(12) 0.0256(5) Uani 1 1 d . . .
C3 C 0.7222(3) 0.19629(12) 0.69828(12) 0.0274(6) Uani 1 1 d . . .
H3 H 0.7691 0.2353 0.7136 0.033 Uiso 1 1 calc R . .
C4 C 0.6571(3) 0.16196(12) 0.74117(12) 0.0274(6) Uani 1 1 d . . .
C5 C 0.5844(3) 0.10521(12) 0.71613(11) 0.0254(5) Uani 1 1 d . . .
H5 H 0.5381 0.0816 0.7427 0.031 Uiso 1 1 calc R . .
C6 C 0.5786(2) 0.08234(11) 0.65221(11) 0.0218(5) Uani 1 1 d . . .
C7 C 0.3487(2) 0.09987(12) 0.37549(11) 0.0228(5) Uani 1 1 d . . .
C8 C 0.2816(3) 0.15945(13) 0.34648(12) 0.0278(6) Uani 1 1 d . . .
C9 C 0.2889(3) 0.17530(13) 0.28271(13) 0.0300(6) Uani 1 1 d . . .
H9 H 0.2428 0.2133 0.2638 0.036 Uiso 1 1 calc R . .
C10 C 0.3611(3) 0.13797(13) 0.24455(12) 0.0294(6) Uani 1 1 d . . .
C11 C 0.4325(3) 0.08344(12) 0.27485(12) 0.0260(5) Uani 1 1 d . . .
H11 H 0.4841 0.0585 0.2519 0.031 Uiso 1 1 calc R . .
C12 C 0.5705(2) -0.06450(11) 0.66073(11) 0.0228(5) Uani 1 1 d . . .
C13 C 0.3296(3) 0.01506(13) 0.66036(12) 0.0267(6) Uani 1 1 d . . .
H13 H 0.3566 0.0186 0.7082 0.032 Uiso 1 1 calc R . .
C14 C 0.2524(3) 0.07898(14) 0.63325(15) 0.0372(7) Uani 1 1 d . . .
H14A H 0.2296 0.0768 0.5863 0.056 Uiso 1 1 calc R . .
H14B H 0.3070 0.1180 0.6467 0.056 Uiso 1 1 calc R . .
H14C H 0.1722 0.0821 0.6498 0.056 Uiso 1 1 calc R . .
C15 C 0.2428(3) -0.04819(14) 0.64272(14) 0.0360(6) Uani 1 1 d . . .
H15A H 0.1629 -0.0437 0.6593 0.054 Uiso 1 1 calc R . .
H15B H 0.2916 -0.0872 0.6619 0.054 Uiso 1 1 calc R . .
H15C H 0.2196 -0.0532 0.5960 0.054 Uiso 1 1 calc R . .
C16 C 0.7913(3) 0.21787(13) 0.58978(13) 0.0331(6) Uani 1 1 d . . .
C17 C 0.8544(4) 0.28246(15) 0.62383(16) 0.0460(8) Uani 1 1 d . . .
H17A H 0.7865 0.3094 0.6366 0.069 Uiso 1 1 calc R . .
H17B H 0.8953 0.3077 0.5942 0.069 Uiso 1 1 calc R . .
H17C H 0.9209 0.2706 0.6620 0.069 Uiso 1 1 calc R . .
C18 C 0.6889(3) 0.23980(15) 0.52883(15) 0.0458(8) Uani 1 1 d . . .
H18A H 0.6523 0.2006 0.5044 0.069 Uiso 1 1 calc R . .
H18B H 0.7316 0.2679 0.5020 0.069 Uiso 1 1 calc R . .
H18C H 0.6184 0.2646 0.5418 0.069 Uiso 1 1 calc R . .
C19 C 0.9045(3) 0.17713(16) 0.56994(18) 0.0498(9) Uani 1 1 d . . .
H19A H 0.9658 0.1618 0.6086 0.075 Uiso 1 1 calc R . .
H19B H 0.9508 0.2053 0.5447 0.075 Uiso 1 1 calc R . .
H19C H 0.8673 0.1389 0.5441 0.075 Uiso 1 1 calc R . .
C20 C 0.6676(3) 0.18433(14) 0.81239(13) 0.0340(6) Uani 1 1 d . . .
C21 C 0.7056(5) 0.25849(17) 0.82279(17) 0.0662(12) Uani 1 1 d . . .
H21A H 0.6400 0.2859 0.7947 0.099 Uiso 1 1 calc R . .
H21B H 0.7914 0.2659 0.8125 0.099 Uiso 1 1 calc R . .
H21C H 0.7095 0.2705 0.8677 0.099 Uiso 1 1 calc R . .
C22 C 0.5348(4) 0.1749(2) 0.83296(17) 0.0643(11) Uani 1 1 d . . .
H22A H 0.4652 0.1969 0.8019 0.096 Uiso 1 1 calc R . .
H22B H 0.5405 0.1942 0.8756 0.096 Uiso 1 1 calc R . .
H22C H 0.5152 0.1276 0.8343 0.096 Uiso 1 1 calc R . .
C23 C 0.7734(4) 0.1408(2) 0.85640(15) 0.0578(10) Uani 1 1 d . . .
H23A H 0.7843 0.1554 0.9010 0.087 Uiso 1 1 calc R . .
H23B H 0.8567 0.1452 0.8429 0.087 Uiso 1 1 calc R . .
H23C H 0.7456 0.0944 0.8529 0.087 Uiso 1 1 calc R . .
C24 C 0.2036(3) 0.20391(13) 0.38560(14) 0.0351(6) Uani 1 1 d . . .
C25 C 0.0856(3) 0.16455(16) 0.40225(17) 0.0472(8) Uani 1 1 d . . .
H25A H 0.0348 0.1939 0.4241 0.071 Uiso 1 1 calc R . .
H25B H 0.1191 0.1273 0.4304 0.071 Uiso 1 1 calc R . .
H25C H 0.0295 0.1479 0.3626 0.071 Uiso 1 1 calc R . .
C26 C 0.2970(4) 0.22805(16) 0.44888(16) 0.0484(8) Uani 1 1 d . . .
H26A H 0.3709 0.2521 0.4383 0.073 Uiso 1 1 calc R . .
H26B H 0.3297 0.1898 0.4758 0.073 Uiso 1 1 calc R . .
H26C H 0.2490 0.2574 0.4722 0.073 Uiso 1 1 calc R . .
C27 C 0.1463(4) 0.26695(15) 0.34694(17) 0.0506(9) Uani 1 1 d . . .
H27A H 0.2172 0.2915 0.3341 0.076 Uiso 1 1 calc R . .
H27B H 0.1042 0.2951 0.3740 0.076 Uiso 1 1 calc R . .
H27C H 0.0818 0.2537 0.3086 0.076 Uiso 1 1 calc R . .
C28 C 0.3557(3) 0.15514(15) 0.17228(13) 0.0395(7) Uani 1 1 d . . .
C29 C 0.3397(6) 0.2317(2) 0.1592(2) 0.0876(16) Uani 1 1 d . . .
H29A H 0.2533 0.2459 0.1647 0.131 Uiso 1 1 calc R . .
H29B H 0.3483 0.2412 0.1153 0.131 Uiso 1 1 calc R . .
H29C H 0.4076 0.2556 0.1896 0.131 Uiso 1 1 calc R . .
C30 C 0.4841(4) 0.1360(3) 0.15212(18) 0.0801(14) Uani 1 1 d . . .
H30A H 0.4783 0.1485 0.1072 0.120 Uiso 1 1 calc R . .
H30B H 0.4978 0.0882 0.1570 0.120 Uiso 1 1 calc R . .
H30C H 0.5577 0.1593 0.1794 0.120 Uiso 1 1 calc R . .
C31 C 0.2393(5) 0.1192(3) 0.13055(17) 0.0817(14) Uani 1 1 d . . .
H31A H 0.1587 0.1321 0.1437 0.123 Uiso 1 1 calc R . .
H31B H 0.2518 0.0713 0.1357 0.123 Uiso 1 1 calc R . .
H31C H 0.2327 0.1311 0.0854 0.123 Uiso 1 1 calc R . .
C51 C 0.9438(3) 0.04261(16) 0.73546(15) 0.0444(7) Uani 1 1 d . . .
H51 H 0.8695 0.0658 0.7125 0.053 Uiso 1 1 calc R . .
C52 C 0.9382(3) -0.02581(17) 0.74305(15) 0.0447(7) Uani 1 1 d . . .
H52 H 0.8600 -0.0492 0.7254 0.054 Uiso 1 1 calc R . .
C53 C 1.0485(4) -0.06003(18) 0.77693(17) 0.0556(9) Uani 1 1 d . . .
H53 H 1.0457 -0.1067 0.7814 0.067 Uiso 1 1 calc R . .
C54 C 1.1626(4) -0.0251(2) 0.80412(17) 0.0612(10) Uani 1 1 d . . .
H54 H 1.2366 -0.0479 0.8280 0.073 Uiso 1 1 calc R . .
C55 C 1.1669(4) 0.0434(2) 0.79596(17) 0.0597(10) Uani 1 1 d . . .
H55 H 1.2444 0.0670 0.8140 0.072 Uiso 1 1 calc R . .
C56 C 1.0584(4) 0.07704(17) 0.76157(16) 0.0524(9) Uani 1 1 d . . .
H56 H 1.0623 0.1235 0.7559 0.063 Uiso 1 1 calc R . .
C101 C 0.0161(7) 0.0298(3) 0.9425(3) 0.1068(19) Uani 1 1 d . . .
H101 H 0.0266 0.0498 0.9037 0.128 Uiso 1 1 calc R . .
C100 C 0.0282(6) -0.0392(3) 0.9510(3) 0.1059(19) Uani 1 1 d . . .
H100 H 0.0478 -0.0659 0.9177 0.127 Uiso 1 1 calc R . .
C102 C -0.0119(5) 0.0685(4) 0.9927(3) 0.1044(19) Uani 1 1 d . . .
H102 H -0.0196 0.1151 0.9879 0.125 Uiso 1 1 calc R . .
C200 C 0.3962(13) -0.0398(7) 1.0051(5) 0.149(4) Uani 1 1 d . . .
H200 H 0.3250 -0.0677 1.0085 0.179 Uiso 1 1 calc R . .
C201 C 0.3747(11) 0.0235(8) 0.9816(4) 0.148(3) Uani 1 1 d . . .
H201 H 0.2879 0.0399 0.9691 0.177 Uiso 1 1 calc R . .
C202 C 0.5243(18) -0.0622(4) 1.0238(4) 0.147(4) Uani 1 1 d . . .
H202 H 0.5405 -0.1055 1.0407 0.176 Uiso 1 1 calc R . .
Li1 Li 0.4974(4) 0.0680(2) 0.49534(19) 0.0251(9) Uani 1 1 d . . .
Li2 Li 0.7164(5) 0.0030(2) 0.5307(2) 0.0274(9) Uani 1 1 d . . .
O1 O 0.65616(17) 0.08972(8) 0.55286(8) 0.0250(4) Uani 1 1 d . A .
O2 O 0.33695(17) 0.07816(8) 0.43362(8) 0.0258(4) Uani 1 1 d . . .
O3 O 0.42739(17) 0.00421(7) 0.55239(8) 0.0214(4) Uani 1 1 d . . .
P1 P 0.47825(6) 0.00865(3) 0.62621(3) 0.01983(19) Uani 1 1 d . . .
O5 O 0.9135(6) 0.0055(3) 0.5625(16) 0.050(4) Uani 0.56(5) 1 d P A 1
O4 O 0.9142(8) 0.0034(4) 0.5296(15) 0.042(4) Uani 0.44(5) 1 d P A 2

loop_
_atom_site_aniso_label
_atom_site_aniso_U_11
_atom_site_aniso_U_22
_atom_site_aniso_U_33
_atom_site_aniso_U_23
_atom_site_aniso_U_13
_atom_site_aniso_U_12
C1 0.0212(13) 0.0224(11) 0.0248(12) -0.0011(9) 0.0045(10) 0.0007(10)
C2 0.0258(14) 0.0228(11) 0.0294(13) -0.0024(10) 0.0085(10) -0.0006(10)
C3 0.0277(14) 0.0207(11) 0.0336(13) -0.0067(10) 0.0062(11) -0.0015(10)
C4 0.0281(14) 0.0265(12) 0.0276(13) -0.0054(10) 0.0061(10) 0.0017(11)
C5 0.0273(14) 0.0269(12) 0.0231(12) -0.0011(10) 0.0075(10) 0.0010(10)
C6 0.0235(13) 0.0197(11) 0.0228(12) -0.0003(9) 0.0063(10) 0.0031(9)
C7 0.0211(13) 0.0227(11) 0.0241(12) 0.0026(9) 0.0038(10) -0.0028(10)
C8 0.0252(14) 0.0273(12) 0.0311(13) 0.0042(10) 0.0069(11) 0.0015(10)
C9 0.0297(15) 0.0249(12) 0.0344(14) 0.0089(10) 0.0045(11) 0.0012(11)
C10 0.0326(15) 0.0289(12) 0.0266(13) 0.0062(10) 0.0060(11) -0.0023(11)
C11 0.0316(15) 0.0237(11) 0.0238(12) 0.0014(9) 0.0085(10) -0.0023(10)
C12 0.0230(13) 0.0209(11) 0.0248(12) 0.0011(9) 0.0060(10) -0.0032(9)
C13 0.0244(14) 0.0324(13) 0.0258(13) 0.0005(10) 0.0109(11) -0.0001(11)
C14 0.0283(16) 0.0384(15) 0.0475(17) -0.0033(13) 0.0135(13) 0.0080(12)
C15 0.0295(16) 0.0414(15) 0.0389(15) 0.0051(12) 0.0116(12) -0.0070(12)
C16 0.0378(16) 0.0270(13) 0.0370(15) -0.0047(11) 0.0135(12) -0.0095(12)
C17 0.059(2) 0.0349(15) 0.0486(18) -0.0076(13) 0.0210(16) -0.0211(15)
C18 0.063(2) 0.0371(15) 0.0381(16) 0.0074(13) 0.0118(15) -0.0126(15)
C19 0.047(2) 0.0444(17) 0.069(2) -0.0140(16) 0.0364(17) -0.0149(15)
C20 0.0409(17) 0.0349(14) 0.0269(13) -0.0107(11) 0.0088(12) -0.0019(12)
C21 0.119(4) 0.0442(19) 0.0379(18) -0.0186(15) 0.021(2) -0.013(2)
C22 0.057(2) 0.098(3) 0.0444(19) -0.0304(19) 0.0261(17) -0.007(2)
C23 0.070(3) 0.070(2) 0.0291(16) -0.0070(15) 0.0014(16) 0.0165(19)
C24 0.0375(17) 0.0287(13) 0.0413(15) 0.0073(11) 0.0130(13) 0.0109(12)
C25 0.0369(18) 0.0485(18) 0.062(2) 0.0173(15) 0.0235(15) 0.0145(15)
C26 0.060(2) 0.0376(16) 0.0489(18) -0.0066(14) 0.0136(16) 0.0136(15)
C27 0.060(2) 0.0365(16) 0.061(2) 0.0158(15) 0.0268(17) 0.0231(15)
C28 0.0476(19) 0.0436(16) 0.0277(14) 0.0118(12) 0.0088(13) 0.0006(14)
C29 0.159(5) 0.060(2) 0.051(2) 0.0275(19) 0.038(3) 0.014(3)
C30 0.069(3) 0.135(4) 0.042(2) 0.037(2) 0.0244(19) 0.013(3)
C31 0.091(3) 0.113(4) 0.0332(18) 0.008(2) -0.0028(19) -0.035(3)
C51 0.0419(19) 0.0496(18) 0.0400(16) -0.0027(14) 0.0050(14) 0.0113(15)
C52 0.0364(18) 0.0543(18) 0.0426(17) -0.0007(14) 0.0068(14) -0.0107(15)
C53 0.073(3) 0.0425(18) 0.054(2) 0.0117(15) 0.0198(19) 0.0066(17)
C54 0.044(2) 0.096(3) 0.0429(19) 0.007(2) 0.0061(16) 0.022(2)
C55 0.037(2) 0.097(3) 0.0462(19) -0.023(2) 0.0121(16) -0.022(2)
C56 0.075(3) 0.0388(16) 0.0487(19) -0.0120(14) 0.0244(18) -0.0113(17)
C101 0.123(5) 0.128(5) 0.073(3) 0.016(3) 0.027(3) 0.035(4)
C100 0.125(5) 0.124(5) 0.068(3) 0.009(3) 0.018(3) 0.039(4)
C102 0.108(5) 0.126(5) 0.079(4) 0.008(3) 0.020(3) 0.026(4)
C200 0.164(10) 0.166(10) 0.130(7) 0.007(6) 0.059(7) -0.064(7)
C201 0.149(8) 0.201(10) 0.094(5) -0.020(6) 0.028(5) -0.008(8)
C202 0.271(14) 0.095(5) 0.082(4) 0.004(4) 0.053(7) -0.029(8)
Li1 0.027(2) 0.0242(19) 0.026(2) 0.0009(16) 0.0082(17) -0.0006(17)
Li2 0.027(2) 0.030(2) 0.027(2) 0.0005(17) 0.0082(18) 0.0002(17)
O1 0.0278(10) 0.0258(8) 0.0240(8) -0.0057(7) 0.0115(7) -0.0061(7)
O2 0.0249(10) 0.0295(9) 0.0249(9) 0.0062(7) 0.0095(7) 0.0060(7)
O3 0.0218(9) 0.0218(8) 0.0217(9) -0.0011(6) 0.0070(7) -0.0004(6)
P1 0.0203(4) 0.0198(3) 0.0206(3) -0.0002(2) 0.0071(3) -0.0006(2)
O5 0.024(2) 0.054(3) 0.069(12) 0.002(3) 0.007(3) 0.0005(18)
O4 0.025(3) 0.057(4) 0.043(10) 0.005(4) 0.003(3) 0.002(2)

loop_
_atom_type_symbol
_atom_type_description
_atom_type_scat_dispersion_real
_atom_type_scat_dispersion_imag
_atom_type_scat_source
C C 0.0033 0.0016 'International Tables Vol C Tables 4.2.6.8 and 6.1.1.4'
H H 0.0000 0.0000 'International Tables Vol C Tables 4.2.6.8 and 6.1.1.4'
Li Li -0.0003 0.0001 'International Tables Vol C Tables 4.2.6.8 and 6.1.1.4'
O O 0.0106 0.0060 'International Tables Vol C Tables 4.2.6.8 and 6.1.1.4'
P P 0.1023 0.0942 'International Tables Vol C Tables 4.2.6.8 and 6.1.1.4'

loop_
_geom_angle_atom_site_label_1
_geom_angle_atom_site_label_2
_geom_angle_atom_site_label_3
_geom_angle
_geom_angle_site_symmetry_1
_geom_angle_site_symmetry_3
_geom_angle_publ_flag
O1 C1 C6 120.8(2) . . ?
O1 C1 C2 121.8(2) . . ?
C6 C1 C2 117.4(2) . . ?
C3 C2 C1 118.4(2) . . ?
C3 C2 C16 121.3(2) . . ?
C1 C2 C16 120.4(2) . . ?
C2 C3 C4 124.5(2) . . ?
C2 C3 H3 117.7 . . ?
C4 C3 H3 117.7 . . ?
C5 C4 C3 116.3(2) . . ?
C5 C4 C20 121.3(2) . . ?
C3 C4 C20 122.4(2) . . ?
C4 C5 C6 122.1(2) . . ?
C4 C5 H5 118.9 . . ?
C6 C5 H5 118.9 . . ?
C5 C6 C1 121.0(2) . . ?
C5 C6 P1 117.05(18) . . ?
C1 C6 P1 121.88(17) . . ?
O2 C7 C12 120.6(2) . 3_656 ?
O2 C7 C8 121.9(2) . . ?
C12 C7 C8 117.5(2) 3_656 . ?
C9 C8 C7 118.2(2) . . ?
C9 C8 C24 121.5(2) . . ?
C7 C8 C24 120.3(2) . . ?
C8 C9 C10 124.6(2) . . ?
C8 C9 H9 117.7 . . ?
C10 C9 H9 117.7 . . ?
C11 C10 C9 116.3(2) . . ?
C11 C10 C28 121.8(2) . . ?
C9 C10 C28 121.9(2) . . ?
C10 C11 C12 122.0(2) . 3_656 ?
C10 C11 H11 119.0 . . ?
C12 C11 H11 119.0 3_656 . ?
C11 C12 C7 120.9(2) 3_656 3_656 ?
C11 C12 P1 118.88(18) 3_656 . ?
C7 C12 P1 120.08(17) 3_656 . ?
C15 C13 C14 111.0(2) . . ?
C15 C13 P1 109.86(18) . . ?
C14 C13 P1 108.74(18) . . ?
C15 C13 H13 109.1 . . ?
C14 C13 H13 109.1 . . ?
P1 C13 H13 109.1 . . ?
C13 C14 H14A 109.5 . . ?
C13 C14 H14B 109.5 . . ?
H14A C14 H14B 109.5 . . ?
C13 C14 H14C 109.5 . . ?
H14A C14 H14C 109.5 . . ?
H14B C14 H14C 109.5 . . ?
C13 C15 H15A 109.5 . . ?
C13 C15 H15B 109.5 . . ?
H15A C15 H15B 109.5 . . ?
C13 C15 H15C 109.5 . . ?
H15A C15 H15C 109.5 . . ?
H15B C15 H15C 109.5 . . ?
C18 C16 C2 109.4(2) . . ?
C18 C16 C17 107.1(2) . . ?
C2 C16 C17 111.9(2) . . ?
C18 C16 C19 110.3(3) . . ?
C2 C16 C19 110.9(2) . . ?
C17 C16 C19 107.1(2) . . ?
C16 C17 H17A 109.5 . . ?
C16 C17 H17B 109.5 . . ?
H17A C17 H17B 109.5 . . ?
C16 C17 H17C 109.5 . . ?
H17A C17 H17C 109.5 . . ?
H17B C17 H17C 109.5 . . ?
C16 C18 H18A 109.5 . . ?
C16 C18 H18B 109.5 . . ?
H18A C18 H18B 109.5 . . ?
C16 C18 H18C 109.5 . . ?
H18A C18 H18C 109.5 . . ?
H18B C18 H18C 109.5 . . ?
C16 C19 H19A 109.5 . . ?
C16 C19 H19B 109.5 . . ?
H19A C19 H19B 109.5 . . ?
C16 C19 H19C 109.5 . . ?
H19A C19 H19C 109.5 . . ?
H19B C19 H19C 109.5 . . ?
C21 C20 C22 107.2(3) . . ?
C21 C20 C23 109.3(3) . . ?
C22 C20 C23 108.8(3) . . ?
C21 C20 C4 112.3(2) . . ?
C22 C20 C4 110.9(2) . . ?
C23 C20 C4 108.2(2) . . ?
C20 C21 H21A 109.5 . . ?
C20 C21 H21B 109.5 . . ?
H21A C21 H21B 109.5 . . ?
C20 C21 H21C 109.5 . . ?
H21A C21 H21C 109.5 . . ?
H21B C21 H21C 109.5 . . ?
C20 C22 H22A 109.5 . . ?
C20 C22 H22B 109.5 . . ?
H22A C22 H22B 109.5 . . ?
C20 C22 H22C 109.5 . . ?
H22A C22 H22C 109.5 . . ?
H22B C22 H22C 109.5 . . ?
C20 C23 H23A 109.5 . . ?
C20 C23 H23B 109.5 . . ?
H23A C23 H23B 109.5 . . ?
C20 C23 H23C 109.5 . . ?
H23A C23 H23C 109.5 . . ?
H23B C23 H23C 109.5 . . ?
C26 C24 C27 107.3(3) . . ?
C26 C24 C8 109.7(2) . . ?
C27 C24 C8 111.7(2) . . ?
C26 C24 C25 109.8(3) . . ?
C27 C24 C25 107.5(2) . . ?
C8 C24 C25 110.7(2) . . ?
C24 C25 H25A 109.5 . . ?
C24 C25 H25B 109.5 . . ?
H25A C25 H25B 109.5 . . ?
C24 C25 H25C 109.5 . . ?
H25A C25 H25C 109.5 . . ?
H25B C25 H25C 109.5 . . ?
C24 C26 H26A 109.5 . . ?
C24 C26 H26B 109.5 . . ?
H26A C26 H26B 109.5 . . ?
C24 C26 H26C 109.5 . . ?
H26A C26 H26C 109.5 . . ?
H26B C26 H26C 109.5 . . ?
C24 C27 H27A 109.5 . . ?
C24 C27 H27B 109.5 . . ?
H27A C27 H27B 109.5 . . ?
C24 C27 H27C 109.5 . . ?
H27A C27 H27C 109.5 . . ?
H27B C27 H27C 109.5 . . ?
C31 C28 C30 110.6(3) . . ?
C31 C28 C10 108.8(3) . . ?
C30 C28 C10 111.6(3) . . ?
C31 C28 C29 108.8(3) . . ?
C30 C28 C29 105.2(3) . . ?
C10 C28 C29 111.8(3) . . ?
C28 C29 H29A 109.5 . . ?
C28 C29 H29B 109.5 . . ?
H29A C29 H29B 109.5 . . ?
C28 C29 H29C 109.5 . . ?
H29A C29 H29C 109.5 . . ?
H29B C29 H29C 109.5 . . ?
C28 C30 H30A 109.5 . . ?
C28 C30 H30B 109.5 . . ?
H30A C30 H30B 109.5 . . ?
C28 C30 H30C 109.5 . . ?
H30A C30 H30C 109.5 . . ?
H30B C30 H30C 109.5 . . ?
C28 C31 H31A 109.5 . . ?
C28 C31 H31B 109.5 . . ?
H31A C31 H31B 109.5 . . ?
C28 C31 H31C 109.5 . . ?
H31A C31 H31C 109.5 . . ?
H31B C31 H31C 109.5 . . ?
C56 C51 C52 120.2(3) . . ?
C56 C51 H51 119.9 . . ?
C52 C51 H51 119.9 . . ?
C51 C52 C53 119.8(3) . . ?
C51 C52 H52 120.1 . . ?
C53 C52 H52 120.1 . . ?
C54 C53 C52 119.8(3) . . ?
C54 C53 H53 120.1 . . ?
C52 C53 H53 120.1 . . ?
C55 C54 C53 119.7(3) . . ?
C55 C54 H54 120.2 . . ?
C53 C54 H54 120.2 . . ?
C56 C55 C54 120.4(3) . . ?
C56 C55 H55 119.8 . . ?
C54 C55 H55 119.8 . . ?
C55 C56 C51 120.0(3) . . ?
C55 C56 H56 120.0 . . ?
C51 C56 H56 120.0 . . ?
C102 C101 C100 118.7(5) . . ?
C102 C101 H101 120.6 . . ?
C100 C101 H101 120.6 . . ?
C102 C100 C101 120.7(6) 3_557 . ?
C102 C100 H100 119.6 3_557 . ?
C101 C100 H100 119.6 . . ?
C100 C102 C101 120.5(6) 3_557 . ?
C100 C102 H102 119.7 3_557 . ?
C101 C102 H102 119.7 . . ?
C201 C200 C202 118.6(9) . . ?
C201 C200 H200 120.7 . . ?
C202 C200 H200 120.7 . . ?
C202 C201 C200 120.3(9) 3_657 . ?
C202 C201 H201 119.9 3_657 . ?
C200 C201 H201 119.9 . . ?
C201 C202 C200 121.1(9) 3_657 . ?
C201 C202 H202 119.4 3_657 . ?
C200 C202 H202 119.4 . . ?
O1 Li1 O2 160.2(3) . . ?
O1 Li1 O3 98.04(19) . . ?
O2 Li1 O3 96.05(19) . . ?
O1 Li1 O3 96.37(19) . 3_656 ?
O2 Li1 O3 96.33(19) . 3_656 ?
O3 Li1 O3 94.21(18) . 3_656 ?
O1 Li1 Li2 149.0(2) . 3_656 ?
O2 Li1 Li2 47.72(14) . 3_656 ?
O3 Li1 Li2 51.09(14) . 3_656 ?
O3 Li1 Li2 84.58(17) 3_656 3_656 ?
O1 Li1 Li1 100.6(2) . 3_656 ?
O2 Li1 Li1 99.1(2) . 3_656 ?
O3 Li1 Li1 47.36(13) . 3_656 ?
O3 Li1 Li1 46.85(13) 3_656 3_656 ?
Li2 Li1 Li1 58.06(17) 3_656 3_656 ?
O1 Li1 P1 116.28(18) . 3_656 ?
O2 Li1 P1 72.14(13) . 3_656 ?
O3 Li1 P1 107.06(16) . 3_656 ?
O3 Li1 P1 26.54(7) 3_656 3_656 ?
Li2 Li1 P1 76.53(14) 3_656 3_656 ?
Li1 Li1 P1 63.56(15) 3_656 3_656 ?
O2 Li2 O1 121.9(2) 3_656 . ?
O2 Li2 O5 104.3(5) 3_656 . ?
O1 Li2 O5 104.7(5) . . ?
O2 Li2 O3 93.4(2) 3_656 3_656 ?
O1 Li2 O3 93.3(2) . 3_656 ?
O5 Li2 O3 142.0(10) . 3_656 ?
O2 Li2 O4 112.3(4) 3_656 . ?
O1 Li2 O4 111.9(4) . . ?
O5 Li2 O4 19.7(2) . . ?
O3 Li2 O4 122.3(9) 3_656 . ?
O2 Li2 Li1 46.72(14) 3_656 3_656 ?
O1 Li2 Li1 103.8(2) . 3_656 ?
O5 Li2 Li1 147.9(3) . 3_656 ?
O3 Li2 Li1 49.31(14) 3_656 3_656 ?
O4 Li2 Li1 144.1(5) . 3_656 ?
C1 O1 Li1 119.10(19) . . ?
C1 O1 Li2 129.7(2) . . ?
Li1 O1 Li2 85.3(2) . . ?
C7 O2 Li1 115.44(19) . . ?
C7 O2 Li2 136.7(2) . 3_656 ?
Li1 O2 Li2 85.56(19) . 3_656 ?
P1 O3 Li1 119.04(15) . . ?
P1 O3 Li1 117.66(15) . 3_656 ?
Li1 O3 Li1 85.79(18) . 3_656 ?
P1 O3 Li2 154.24(17) . 3_656 ?
Li1 O3 Li2 79.60(17) . 3_656 ?
Li1 O3 Li2 79.00(17) 3_656 3_656 ?
O3 P1 C12 113.39(10) . . ?
O3 P1 C6 113.68(10) . . ?
C12 P1 C6 108.43(12) . . ?
O3 P1 C13 105.54(11) . . ?
C12 P1 C13 108.18(11) . . ?
C6 P1 C13 107.28(11) . . ?
O3 P1 Li1 35.80(10) . 3_656 ?
C12 P1 Li1 78.47(11) . 3_656 ?
C6 P1 Li1 121.11(11) . 3_656 ?
C13 P1 Li1 126.38(12) . 3_656 ?

loop_
_geom_bond_atom_site_label_1
_geom_bond_atom_site_label_2
_geom_bond_distance
_geom_bond_site_symmetry_2
_geom_bond_publ_flag
C1 O1 1.317(3) . ?
C1 C6 1.422(3) . ?
C1 C2 1.435(3) . ?
C2 C3 1.392(3) . ?
C2 C16 1.536(3) . ?
C3 C4 1.403(4) . ?
C3 H3 0.9300 . ?
C4 C5 1.388(3) . ?
C4 C20 1.534(3) . ?
C5 C6 1.399(3) . ?
C5 H5 0.9300 . ?
C6 P1 1.801(2) . ?
C7 O2 1.318(3) . ?
C7 C12 1.421(3) 3_656 ?
C7 C8 1.433(3) . ?
C8 C9 1.386(4) . ?
C8 C24 1.538(4) . ?
C9 C10 1.409(4) . ?
C9 H9 0.9300 . ?
C10 C11 1.380(4) . ?
C10 C28 1.537(3) . ?
C11 C12 1.404(3) 3_656 ?
C11 H11 0.9300 . ?
C12 C11 1.404(3) 3_656 ?
C12 C7 1.421(3) 3_656 ?
C12 P1 1.795(2) . ?
C13 C15 1.535(4) . ?
C13 C14 1.536(4) . ?
C13 P1 1.821(3) . ?
C13 H13 0.9800 . ?
C14 H14A 0.9600 . ?
C14 H14B 0.9600 . ?
C14 H14C 0.9600 . ?
C15 H15A 0.9600 . ?
C15 H15B 0.9600 . ?
C15 H15C 0.9600 . ?
C16 C18 1.529(4) . ?
C16 C17 1.538(4) . ?
C16 C19 1.542(4) . ?
C17 H17A 0.9600 . ?
C17 H17B 0.9600 . ?
C17 H17C 0.9600 . ?
C18 H18A 0.9600 . ?
C18 H18B 0.9600 . ?
C18 H18C 0.9600 . ?
C19 H19A 0.9600 . ?
C19 H19B 0.9600 . ?
C19 H19C 0.9600 . ?
C20 C21 1.524(4) . ?
C20 C22 1.524(4) . ?
C20 C23 1.529(4) . ?
C21 H21A 0.9600 . ?
C21 H21B 0.9600 . ?
C21 H21C 0.9600 . ?
C22 H22A 0.9600 . ?
C22 H22B 0.9600 . ?
C22 H22C 0.9600 . ?
C23 H23A 0.9600 . ?
C23 H23B 0.9600 . ?
C23 H23C 0.9600 . ?
C24 C26 1.533(4) . ?
C24 C27 1.534(4) . ?
C24 C25 1.540(4) . ?
C25 H25A 0.9600 . ?
C25 H25B 0.9600 . ?
C25 H25C 0.9600 . ?
C26 H26A 0.9600 . ?
C26 H26B 0.9600 . ?
C26 H26C 0.9600 . ?
C27 H27A 0.9600 . ?
C27 H27B 0.9600 . ?
C27 H27C 0.9600 . ?
C28 C31 1.498(5) . ?
C28 C30 1.514(5) . ?
C28 C29 1.544(5) . ?
C29 H29A 0.9600 . ?
C29 H29B 0.9600 . ?
C29 H29C 0.9600 . ?
C30 H30A 0.9600 . ?
C30 H30B 0.9600 . ?
C30 H30C 0.9600 . ?
C31 H31A 0.9600 . ?
C31 H31B 0.9600 . ?
C31 H31C 0.9600 . ?
C51 C56 1.366(5) . ?
C51 C52 1.368(5) . ?
C51 H51 0.9300 . ?
C52 C53 1.377(5) . ?
C52 H52 0.9300 . ?
C53 C54 1.372(6) . ?
C53 H53 0.9300 . ?
C54 C55 1.370(6) . ?
C54 H54 0.9300 . ?
C55 C56 1.362(5) . ?
C55 H55 0.9300 . ?
C56 H56 0.9300 . ?
C101 C102 1.378(8) . ?
C101 C100 1.382(9) . ?
C101 H101 0.9300 . ?
C100 C102 1.353(7) 3_557 ?
C100 H100 0.9300 . ?
C102 C100 1.353(7) 3_557 ?
C102 H102 0.9300 . ?
C200 C201 1.349(13) . ?
C200 C202 1.361(13) . ?
C200 H200 0.9300 . ?
C201 C202 1.312(11) 3_657 ?
C201 H201 0.9300 . ?
C202 C201 1.312(11) 3_657 ?
C202 H202 0.9300 . ?
Li1 O1 1.854(4) . ?
Li1 O2 1.870(4) . ?
Li1 O3 1.975(4) . ?
Li1 O3 1.991(4) 3_656 ?
Li1 Li2 2.561(6) 3_656 ?
Li1 Li1 2.699(8) 3_656 ?
Li1 P1 3.015(4) 3_656 ?
Li2 O2 1.901(4) 3_656 ?
Li2 O1 1.916(4) . ?
Li2 O5 1.988(9) . ?
Li2 O3 2.026(5) 3_656 ?
Li2 O4 2.033(13) . ?
Li2 Li1 2.561(6) 3_656 ?
O2 Li2 1.901(4) 3_656 ?
O3 P1 1.5209(17) . ?
O3 Li1 1.991(4) 3_656 ?
O3 Li2 2.026(5) 3_656 ?
P1 Li1 3.015(4) 3_656 ?

loop_
_geom_torsion_atom_site_label_1
_geom_torsion_atom_site_label_2
_geom_torsion_atom_site_label_3
_geom_torsion_atom_site_label_4
_geom_torsion
_geom_torsion_site_symmetry_1
_geom_torsion_site_symmetry_2
_geom_torsion_site_symmetry_3
_geom_torsion_site_symmetry_4
_geom_torsion_publ_flag
O1 C1 C2 C3 -174.3(2) . . . . ?
C6 C1 C2 C3 5.4(4) . . . . ?
O1 C1 C2 C16 6.4(4) . . . . ?
C6 C1 C2 C16 -173.9(2) . . . . ?
C1 C2 C3 C4 -1.5(4) . . . . ?
C16 C2 C3 C4 177.9(2) . . . . ?
C2 C3 C4 C5 -2.1(4) . . . . ?
C2 C3 C4 C20 176.5(3) . . . . ?
C3 C4 C5 C6 1.5(4) . . . . ?
C20 C4 C5 C6 -177.1(2) . . . . ?
C4 C5 C6 C1 2.6(4) . . . . ?
C4 C5 C6 P1 -179.2(2) . . . . ?
O1 C1 C6 C5 173.7(2) . . . . ?
C2 C1 C6 C5 -6.1(4) . . . . ?
O1 C1 C6 P1 -4.4(3) . . . . ?
C2 C1 C6 P1 175.82(18) . . . . ?
O2 C7 C8 C9 -174.0(2) . . . . ?
C12 C7 C8 C9 6.1(4) 3_656 . . . ?
O2 C7 C8 C24 5.8(4) . . . . ?
C12 C7 C8 C24 -174.1(2) 3_656 . . . ?
C7 C8 C9 C10 -1.9(4) . . . . ?
C24 C8 C9 C10 178.3(3) . . . . ?
C8 C9 C10 C11 -2.4(4) . . . . ?
C8 C9 C10 C28 175.0(3) . . . . ?
C9 C10 C11 C12 2.3(4) . . . 3_656 ?
C28 C10 C11 C12 -175.1(2) . . . 3_656 ?
C3 C2 C16 C18 -120.2(3) . . . . ?
C1 C2 C16 C18 59.1(3) . . . . ?
C3 C2 C16 C17 -1.6(4) . . . . ?
C1 C2 C16 C17 177.7(3) . . . . ?
C3 C2 C16 C19 117.9(3) . . . . ?
C1 C2 C16 C19 -62.8(3) . . . . ?
C5 C4 C20 C21 -159.0(3) . . . . ?
C3 C4 C20 C21 22.4(4) . . . . ?
C5 C4 C20 C22 -39.2(4) . . . . ?
C3 C4 C20 C22 142.3(3) . . . . ?
C5 C4 C20 C23 80.2(3) . . . . ?
C3 C4 C20 C23 -98.4(3) . . . . ?
C9 C8 C24 C26 -122.3(3) . . . . ?
C7 C8 C24 C26 57.9(3) . . . . ?
C9 C8 C24 C27 -3.5(4) . . . . ?
C7 C8 C24 C27 176.8(3) . . . . ?
C9 C8 C24 C25 116.3(3) . . . . ?
C7 C8 C24 C25 -63.4(3) . . . . ?
C11 C10 C28 C31 90.2(4) . . . . ?
C9 C10 C28 C31 -87.1(4) . . . . ?
C11 C10 C28 C30 -32.1(4) . . . . ?
C9 C10 C28 C30 150.7(3) . . . . ?
C11 C10 C28 C29 -149.6(3) . . . . ?
C9 C10 C28 C29 33.1(4) . . . . ?
C56 C51 C52 C53 -0.2(5) . . . . ?
C51 C52 C53 C54 1.4(5) . . . . ?
C52 C53 C54 C55 -1.6(5) . . . . ?
C53 C54 C55 C56 0.6(5) . . . . ?
C54 C55 C56 C51 0.6(5) . . . . ?
C52 C51 C56 C55 -0.8(5) . . . . ?
C102 C101 C100 C102 0.5(10) . . . 3_557 ?
C100 C101 C102 C100 -0.5(10) . . . 3_557 ?
C202 C200 C201 C202 0.9(15) . . . 3_657 ?
C201 C200 C202 C201 -0.9(15) . . . 3_657 ?
C6 C1 O1 Li1 51.6(3) . . . . ?
C2 C1 O1 Li1 -128.7(3) . . . . ?
C6 C1 O1 Li2 -58.3(4) . . . . ?
C2 C1 O1 Li2 121.4(3) . . . . ?
O2 Li1 O1 C1 77.7(7) . . . . ?
O3 Li1 O1 C1 -57.4(2) . . . . ?
O3 Li1 O1 C1 -152.61(18) 3_656 . . . ?
Li2 Li1 O1 C1 -62.5(5) 3_656 . . . ?
Li1 Li1 O1 C1 -105.4(2) 3_656 . . . ?
P1 Li1 O1 C1 -171.02(16) 3_656 . . . ?
O2 Li1 O1 Li2 -148.9(7) . . . . ?
O3 Li1 O1 Li2 76.01(19) . . . . ?
O3 Li1 O1 Li2 -19.17(18) 3_656 . . . ?
Li2 Li1 O1 Li2 70.9(5) 3_656 . . . ?
Li1 Li1 O1 Li2 28.0(2) 3_656 . . . ?
P1 Li1 O1 Li2 -37.6(2) 3_656 . . . ?
O2 Li2 O1 C1 47.1(4) 3_656 . . . ?
O5 Li2 O1 C1 -70.6(10) . . . . ?
O3 Li2 O1 C1 143.2(2) 3_656 . . . ?
O4 Li2 O1 C1 -89.9(9) . . . . ?
Li1 Li2 O1 C1 94.4(3) 3_656 . . . ?
O2 Li2 O1 Li1 -77.3(3) 3_656 . . . ?
O5 Li2 O1 Li1 165.0(9) . . . . ?
O3 Li2 O1 Li1 18.74(18) 3_656 . . . ?
O4 Li2 O1 Li1 145.6(9) . . . . ?
Li1 Li2 O1 Li1 -30.1(2) 3_656 . . . ?
C12 C7 O2 Li1 56.3(3) 3_656 . . . ?
C8 C7 O2 Li1 -123.6(3) . . . . ?
C12 C7 O2 Li2 -56.1(4) 3_656 . . 3_656 ?
C8 C7 O2 Li2 124.0(3) . . . 3_656 ?
O1 Li1 O2 C7 65.9(7) . . . . ?
O3 Li1 O2 C7 -158.71(17) . . . . ?
O3 Li1 O2 C7 -63.8(2) 3_656 . . . ?
Li2 Li1 O2 C7 -140.5(2) 3_656 . . . ?
Li1 Li1 O2 C7 -111.0(2) 3_656 . . . ?
P1 Li1 O2 C7 -52.71(17) 3_656 . . . ?
O1 Li1 O2 Li2 -153.5(7) . . . 3_656 ?
O3 Li1 O2 Li2 -18.18(19) . . . 3_656 ?
O3 Li1 O2 Li2 76.75(19) 3_656 . . 3_656 ?
Li1 Li1 O2 Li2 29.5(2) 3_656 . . 3_656 ?
P1 Li1 O2 Li2 87.83(14) 3_656 . . 3_656 ?
O1 Li1 O3 P1 22.4(2) . . . . ?
O2 Li1 O3 P1 -143.72(14) . . . . ?
O3 Li1 O3 P1 119.45(17) 3_656 . . . ?
Li2 Li1 O3 P1 -160.98(18) 3_656 . . . ?
Li1 Li1 O3 P1 119.45(17) 3_656 . . . ?
P1 Li1 O3 P1 143.13(11) 3_656 . . . ?
O1 Li1 O3 Li1 -97.1(2) . . . 3_656 ?
O2 Li1 O3 Li1 96.8(2) . . . 3_656 ?
O3 Li1 O3 Li1 0.0 3_656 . . 3_656 ?
Li2 Li1 O3 Li1 79.57(18) 3_656 . . 3_656 ?
P1 Li1 O3 Li1 23.69(8) 3_656 . . 3_656 ?
O1 Li1 O3 Li2 -176.6(2) . . . 3_656 ?
O2 Li1 O3 Li2 17.26(18) . . . 3_656 ?
O3 Li1 O3 Li2 -79.57(18) 3_656 . . 3_656 ?
Li1 Li1 O3 Li2 -79.57(18) 3_656 . . 3_656 ?
P1 Li1 O3 Li2 -55.89(17) 3_656 . . 3_656 ?
Li1 O3 P1 C12 -114.90(18) . . . . ?
Li1 O3 P1 C12 -13.57(19) 3_656 . . . ?
Li2 O3 P1 C12 112.6(3) 3_656 . . . ?
Li1 O3 P1 C6 9.6(2) . . . . ?
Li1 O3 P1 C6 110.88(17) 3_656 . . . ?
Li2 O3 P1 C6 -122.9(3) 3_656 . . . ?
Li1 O3 P1 C13 126.87(18) . . . . ?
Li1 O3 P1 C13 -131.81(17) 3_656 . . . ?
Li2 O3 P1 C13 -5.6(4) 3_656 . . . ?
Li1 O3 P1 Li1 -101.3(2) . . . 3_656 ?
Li2 O3 P1 Li1 126.2(4) 3_656 . . 3_656 ?
C11 C12 P1 O3 -149.42(19) 3_656 . . . ?
C7 C12 P1 O3 34.4(2) 3_656 . . . ?
C11 C12 P1 C6 83.3(2) 3_656 . . . ?
C7 C12 P1 C6 -92.9(2) 3_656 . . . ?
C11 C12 P1 C13 -32.7(2) 3_656 . . . ?
C7 C12 P1 C13 151.07(19) 3_656 . . . ?
C11 C12 P1 Li1 -157.5(2) 3_656 . . 3_656 ?
C7 C12 P1 Li1 26.3(2) 3_656 . . 3_656 ?
C5 C6 P1 O3 154.97(18) . . . . ?
C1 C6 P1 O3 -26.8(2) . . . . ?
C5 C6 P1 C12 -77.9(2) . . . . ?
C1 C6 P1 C12 100.2(2) . . . . ?
C5 C6 P1 C13 38.7(2) . . . . ?
C1 C6 P1 C13 -143.1(2) . . . . ?
C5 C6 P1 Li1 -165.36(18) . . . 3_656 ?
C1 C6 P1 Li1 12.8(3) . . . 3_656 ?
C15 C13 P1 O3 61.2(2) . . . . ?
C14 C13 P1 O3 -60.5(2) . . . . ?
C15 C13 P1 C12 -60.5(2) . . . . ?
C14 C13 P1 C12 177.86(18) . . . . ?
C15 C13 P1 C6 -177.24(18) . . . . ?
C14 C13 P1 C6 61.1(2) . . . . ?
C15 C13 P1 Li1 28.4(2) . . . 3_656 ?
C14 C13 P1 Li1 -93.3(2) . . . 3_656 ?
